data_4002541
loop_
_publ_author_name
'Zhuravleva, M.A.'
'Chen, X.Z.'
'Kannewurf, C.R.'
'Wang, X.-P.'
'Schultz, A.J.'
'Kanatzidis, M.G.'
'Ireland, J.'

_publ_section_title
;
 X-ray and neutron structure determination and magnetic properties of new
 quaternary phases RE0.67 Ni2 Ga5+n-x Gex and RE0.67 Ni2 Ga5+n-x Six (n=
 0,1; RE= Y, Sm, Gd, Tb, Dy, Ho, Er, Tm) synthesized in liquid Ga
;
_journal_name_full 'Chemistry of Materials (1,1989-)'
_journal_page_first 3066
_journal_page_last 3081
_journal_volume 14
_journal_year 2002
_chemical_formula_sum 'Ga4.33 Ge0.67 Ni2 Y0.67'
_chemical_name_systematic 'Y0.67 Ni2 Ga4.33 Ge0.67'
_space_group_IT_number 194
_symmetry_space_group_name_Hall '-P 6c 2c'
_symmetry_space_group_name_H-M 'P 63/m m c'
_cell_angle_alpha 90
_cell_angle_beta 90
_cell_angle_gamma 120
_cell_formula_units_Z 2
_cell_length_a 4.179
_cell_length_b 4.179
_cell_length_c 15.993
_cell_volume 241.883
_citation_journal_id_ASTM CMATEX
_cod_data_source_file Zhuravleva_CMATEX_2002_622.cif
_cod_data_source_block Ga4.33Ge0.67Ni2Y0.67
_cod_database_code 4002541

loop_
_symmetry_equiv_pos_as_xyz
x,y,z
x-y,x,z+1/2
-y,x-y,z
-x,-y,z+1/2
-x+y,-x,z
y,-x+y,z+1/2
-y,-x,-z+1/2
x-y,-y,-z
x,x-y,-z+1/2
y,x,-z
-x+y,y,-z+1/2
-x,-x+y,-z
-x,-y,-z
-x+y,-x,-z-1/2
y,-x+y,-z
x,y,-z-1/2
x-y,x,-z
-y,x-y,-z-1/2
y,x,z-1/2
-x+y,y,z
-x,-x+y,z-1/2
-y,-x,z
x-y,-y,z-1/2
x,x-y,z

loop_
_atom_site_label
_atom_site_type_symbol
_atom_site_fract_x
_atom_site_fract_y
_atom_site_fract_z
_atom_site_occupancy
_atom_site_U_iso_or_equiv
Ga2 Ga 0 0 0.13351 0.67 0.0
Ni1 Ni 0.3333 0.6667 0.60897 1 0.0
Ga1 Ga 0.5408 0.0816 0.25 0.33 0.0
Ge1 Ge 0 0 0.13351 0.33 0.0
Ga3 Ga 0.3333 0.6667 0.0459 1 0.0
Y1 Y 0.3333 0.6667 0.25 0.67 0.0
